data_7209373
loop_
_publ_author_name
'Range, K.J.'
'von Unterrichter, J.'

_publ_section_title
;
 Ag8 Ge Te6, ein Vertreter der Argyroditfamilie
;
_journal_name_full
;
Zeitschrift fuer Naturforschung, Teil B. Anorganische Chemie, Organische
 Chemie (33,1978-41,1986)
;
_journal_page_first 866
_journal_page_last 872
_journal_volume 33
_journal_year 1978
_chemical_formula_sum 'Ag8 Ge Te6'
_space_group_IT_number 146
_symmetry_space_group_name_Hall 'R 3'
_symmetry_space_group_name_H-M 'R 3 :H'
_cell_angle_alpha 90
_cell_angle_beta 90
_cell_angle_gamma 120
_cell_formula_units_Z 3
_cell_length_a 8.176
_cell_length_b 8.176
_cell_length_c 20.027
_cell_volume 1159.387
_citation_journal_id_ASTM ZNBAD2
_cod_data_source_file silver3-x_286.cif
_cod_data_source_block Ag8Ge1Te6
_cod_original_formula_sum 'Ag8 Ge1 Te6'
_cod_database_code 7209373

loop_
_symmetry_equiv_pos_as_xyz
x,y,z
-y,x-y,z
-x+y,-x,z
x+2/3,y+1/3,z+1/3
-y+2/3,x-y+1/3,z+1/3
-x+y+2/3,-x+1/3,z+1/3
x+1/3,y+2/3,z+2/3
-y+1/3,x-y+2/3,z+2/3
-x+y+1/3,-x+2/3,z+2/3

loop_
_atom_site_label
_atom_site_type_symbol
_atom_site_fract_x
_atom_site_fract_y
_atom_site_fract_z
_atom_site_occupancy
_atom_site_U_iso_or_equiv
Ag4 Ag+1 0.7605 0.2228 0.4451 0.13 0.0
Ag7 Ag+1 0.9876 0.3292 0.6573 0.35 0.0
Ag12 Ag+1 0.3941 0.1946 0.4081 0.21 0.0
Ge1 Ge+4 0 0 0.4916 1 0.0
Ag8 Ag+1 0.1005 0.2044 0.8712 0.34 0.0
Ag13 Ag+1 0.2893 0.1444 0.3634 0.13 0.0
Ag5 Ag+1 0.8279 0.1798 0.5213 0.14 0.0
Ag9 Ag+1 0.1411 0.2827 0.2951 0.06 0.0
Te4 Te-2 0.1666 0.336 0.451 1 0.0
Ag2 Ag+1 0.0585 0.3642 0.5848 0.1 0.0
Ag6 Ag+1 0.5572 0.1019 0.4469 0.35 0.0
Ag10 Ag+1 0.8507 0.1407 0.1739 0.13 0.0
Ag3 Ag+1 0.3148 0.3671 0.5891 0.18 0.0
Ag11 Ag+1 0.1936 0.3621 0.583 0.18 0.0
Te2 Te-2 0 0 0.255 1 0.0
Ag1 Ag+1 0.6741 0.0167 0.6546 0.35 0.0
Te1 Te-2 0 0 0 1 0.0
Te3 Te-2 0 0 0.6183 1 0.0
